data_4302373
loop_
_publ_author_name
'Lin, Qisheng'
'Corbett, John D.'

_publ_section_title
;
 Centric and Non-centric Ca3Au\\sim 7.5Ge\\sim: Electron-Poor Derivatives
 of La3Al11. Syntheses, Structures, and Bonding Analyses
;
_journal_coden_ASTM INOCAJ
_journal_issue 12
_journal_name_full 'Inorganic Chemistry'
_journal_page_first 5403
_journal_page_last 5411
_journal_paper_doi 10.1021/ic900383d
_journal_volume 48
_journal_year 2009
_chemical_formula_moiety 'Au15.00 Ge7.00, 6(Ca)'
_chemical_formula_sum 'Au7.5 Ca3 Ge3.5'
_chemical_formula_weight 1851.55
_space_group_IT_number 58
_symmetry_cell_setting orthorhombic
_symmetry_space_group_name_Hall '-P 2 2n'
_symmetry_space_group_name_H-M 'P n n m'
_atom_sites_solution_primary direct
_audit_creation_method SHELXL-97
_cell_angle_alpha 90.00
_cell_angle_beta 90.00
_cell_angle_gamma 90.00
_cell_formula_units_Z 2
_cell_length_a 9.5598(9)
_cell_length_b 13.1311(4)
_cell_length_c 4.4214(2)
_cell_measurement_reflns_used 1273
_cell_measurement_temperature 273(2)
_cell_measurement_theta_max 27.93
_cell_measurement_theta_min 2.64
_cell_volume 555.02(6)
_computing_structure_refinement 'SHELXL-97 (Sheldrick, 1997)'
_computing_structure_solution 'SHELXS-97 (Sheldrick, 1990)'
_diffrn_ambient_temperature 273(2)
_diffrn_measured_fraction_theta_full 0.997
_diffrn_measured_fraction_theta_max 0.997
_diffrn_radiation_monochromator graphite
_diffrn_radiation_source 'fine-focus sealed tube'
_diffrn_radiation_type MoK\a
_diffrn_radiation_wavelength 0.71073
_diffrn_reflns_av_R_equivalents 0.0409
_diffrn_reflns_av_sigmaI/netI 0.0332
_diffrn_reflns_limit_h_max 12
_diffrn_reflns_limit_h_min -6
_diffrn_reflns_limit_k_max 15
_diffrn_reflns_limit_k_min -16
_diffrn_reflns_limit_l_max 5
_diffrn_reflns_limit_l_min -5
_diffrn_reflns_number 3314
_diffrn_reflns_theta_full 28.11
_diffrn_reflns_theta_max 28.11
_diffrn_reflns_theta_min 2.64
_exptl_absorpt_coefficient_mu 109.347
_exptl_absorpt_correction_T_max 0.1006
_exptl_absorpt_correction_T_min 0.0195
_exptl_absorpt_correction_type empirical
_exptl_absorpt_process_details SADABS
_exptl_crystal_density_diffrn 11.079
_exptl_crystal_density_method 'not measured'
_exptl_crystal_F_000 1529
_exptl_crystal_size_max 0.036
_exptl_crystal_size_mid 0.025
_exptl_crystal_size_min 0.021
_refine_diff_density_max 3.455
_refine_diff_density_min -2.202
_refine_diff_density_rms 0.564
_refine_ls_extinction_coef 0.00085(9)
_refine_ls_extinction_expression Fc^*^=kFc[1+0.001xFc^2^\l^3^/sin(2\q)]^-1/4^
_refine_ls_extinction_method SHELXL
_refine_ls_goodness_of_fit_ref 1.073
_refine_ls_matrix_type full
_refine_ls_number_parameters 47
_refine_ls_number_reflns 738
_refine_ls_number_restraints 0
_refine_ls_restrained_S_all 1.073
_refine_ls_R_factor_all 0.0312
_refine_ls_R_factor_gt 0.0259
_refine_ls_shift/su_max 0.000
_refine_ls_shift/su_mean 0.000
_refine_ls_structure_factor_coef Fsqd
_refine_ls_weighting_details 'calc w=1/[\s^2^(Fo^2^)+(0.0366P)^2^+0.0000P] where P=(Fo^2^+2Fc^2^)/3'
_refine_ls_weighting_scheme calc
_refine_ls_wR_factor_gt 0.0647
_refine_ls_wR_factor_ref 0.0674
_reflns_number_gt 645
_reflns_number_total 738
_reflns_threshold_expression >2sigma(I)
_cod_duplicate_entry 4338657
_cod_data_source_file ic900383d_si_002_3.cif
_cod_data_source_block crystal3
_cod_original_formula_sum 'Au7.50 Ca3 Ge3.50'
_cod_database_code 4302373

loop_
_symmetry_equiv_pos_as_xyz
'x, y, z'
'-x, -y, z'
'-x+1/2, y+1/2, -z+1/2'
'x+1/2, -y+1/2, -z+1/2'
'-x, -y, -z'
'x, y, -z'
'x-1/2, -y-1/2, z-1/2'
'-x-1/2, y-1/2, z-1/2'

loop_
_atom_site_label
_atom_site_type_symbol
_atom_site_fract_x
_atom_site_fract_y
_atom_site_fract_z
_atom_site_U_iso_or_equiv
_atom_site_adp_type
_atom_site_occupancy
_atom_site_symmetry_multiplicity
_atom_site_calc_flag
_atom_site_refinement_flags
_atom_site_disorder_assembly
_atom_site_disorder_group
Au1 Au 0.0000 0.0000 0.0000 0.0149(2) Uani 1 4 d S . .
Au2 Au 0.30161(7) 0.49693(5) 0.0000 0.01313(19) Uani 1 2 d S . .
Au3 Au 0.11218(6) 0.65839(5) 0.0000 0.01477(19) Uani 1 2 d S . .
Ge4 Ge 0.14779(16) 0.31682(13) 0.0000 0.0111(3) Uani 1 2 d S . .
Au5 Au 0.76045(6) 0.13802(5) 0.0000 0.01174(19) Uani 1 2 d S . .
Au6 Au 0.22288(12) 0.12743(9) 0.0000 0.0132(4) Uani 0.251(5) 2 d SP . .
Ge6 Ge 0.22288(12) 0.12743(9) 0.0000 0.0132(4) Uani 0.749(5) 2 d SP . .
Ca1 Ca 0.0000 0.5000 0.5000 0.0147(10) Uani 1 4 d S . .
Ca2 Ca 0.4995(3) 0.3108(3) 0.0000 0.0116(7) Uani 1 2 d S . .

loop_
_atom_site_aniso_label
_atom_site_aniso_U_11
_atom_site_aniso_U_22
_atom_site_aniso_U_33
_atom_site_aniso_U_23
_atom_site_aniso_U_13
_atom_site_aniso_U_12
Au1 0.0103(4) 0.0217(5) 0.0128(5) 0.000 0.000 0.0031(3)
Au2 0.0166(4) 0.0116(3) 0.0112(3) 0.000 0.000 0.0018(2)
Au3 0.0110(3) 0.0138(3) 0.0195(3) 0.000 0.000 0.0018(2)
Ge4 0.0096(7) 0.0160(8) 0.0076(7) 0.000 0.000 -0.0032(6)
Au5 0.0127(3) 0.0146(3) 0.0079(3) 0.000 0.000 -0.0013(2)
Au6 0.0120(6) 0.0191(7) 0.0085(7) 0.000 0.000 -0.0001(4)
Ge6 0.0120(6) 0.0191(7) 0.0085(7) 0.000 0.000 -0.0001(4)
Ca1 0.014(2) 0.012(2) 0.018(2) 0.000 0.000 0.0006(16)
Ca2 0.0107(15) 0.0137(16) 0.0105(16) 0.000 0.000 0.0030(11)

loop_
_atom_type_symbol
_atom_type_description
_atom_type_scat_dispersion_real
_atom_type_scat_dispersion_imag
_atom_type_scat_source
Ca Ca 0.2262 0.3064 'International Tables Vol C Tables 4.2.6.8 and 6.1.1.4'
Ge Ge 0.1547 1.8001 'International Tables Vol C Tables 4.2.6.8 and 6.1.1.4'
Au Au -2.0133 8.8022 'International Tables Vol C Tables 4.2.6.8 and 6.1.1.4'

loop_
_geom_bond_atom_site_label_1
_geom_bond_atom_site_label_2
_geom_bond_distance
_geom_bond_site_symmetry_2
_geom_bond_publ_flag
Au1 Au6 2.7092(12) . ?
Au1 Ge6 2.7092(12) 5 ?
Au1 Au6 2.7092(12) 5 ?
Au1 Au2 2.9130(4) 3_545 ?
Au1 Au2 2.9130(4) 7_565 ?
Au1 Au2 2.9130(4) 3_544 ?
Au1 Au2 2.9130(4) 7_566 ?
Au1 Au5 2.9204(6) 1_455 ?
Au1 Au5 2.9204(6) 5_655 ?
Au1 Ca2 3.325(2) 7_566 ?
Au1 Ca2 3.325(2) 3_544 ?
Au2 Ge4 2.7849(17) . ?
Au2 Au3 2.7883(8) . ?
Au2 Ge6 2.8069(9) 3 ?
Au2 Au6 2.8069(9) 3 ?
Au2 Ge6 2.8069(9) 3_554 ?
Au2 Au6 2.8069(9) 3_554 ?
Au2 Au5 2.8604(6) 7_565 ?
Au2 Au5 2.8604(6) 7_566 ?
Au2 Au1 2.9130(4) 3 ?
Au2 Au1 2.9130(4) 3_554 ?
Au2 Ca2 3.091(3) . ?
Au2 Ca2 3.160(3) 5_665 ?
Au3 Ge4 2.5065(16) 5_565 ?
Au3 Ge6 2.7457(8) 3 ?
Au3 Au6 2.7457(8) 3 ?
Au3 Ge6 2.7457(8) 3_554 ?
Au3 Au6 2.7457(8) 3_554 ?
Au3 Au5 2.9376(9) 5_665 ?
Au3 Ca2 3.168(2) 3 ?
Au3 Ca2 3.168(2) 3_554 ?
Au3 Ca1 3.2192(5) 1_554 ?
Au3 Ca1 3.2192(5) . ?
Au3 Ca2 3.734(3) 5_665 ?
Ge4 Au3 2.5065(16) 5_565 ?
Ge4 Au5 2.5296(8) 7_566 ?
Ge4 Au5 2.5296(8) 7_565 ?
Ge4 Au6 2.588(2) . ?
Ge4 Ca2 3.115(2) 7_565 ?
Ge4 Ca2 3.115(2) 7_566 ?
Ge4 Ca2 3.363(3) . ?
Ge4 Ca1 3.5594(13) . ?
Ge4 Ca1 3.5594(13) 1_554 ?
Au5 Ge4 2.5296(8) 7_665 ?
Au5 Ge4 2.5296(8) 7_666 ?
Au5 Au2 2.8604(6) 7_665 ?
Au5 Au2 2.8604(6) 7_666 ?
Au5 Au1 2.9204(6) 1_655 ?
Au5 Au3 2.9376(9) 5_665 ?
Au5 Ca1 3.0796(6) 3_545 ?
Au5 Ca2 3.250(2) 7_666 ?
Au5 Ca2 3.250(2) 7_665 ?
Au5 Ca2 3.372(3) . ?
Au6 Au3 2.7457(8) 3_545 ?
Au6 Au3 2.7457(8) 3_544 ?
Au6 Au2 2.8069(9) 3_544 ?
Au6 Au2 2.8069(9) 3_545 ?
Au6 Ca1 3.1335(12) 3_545 ?
Au6 Ca2 3.179(2) 7_565 ?
Au6 Ca2 3.179(2) 7_566 ?
Au6 Ca2 3.577(3) . ?
Ca1 Au5 3.0796(6) 7_566 ?
Ca1 Au5 3.0796(6) 3 ?
Ca1 Ge6 3.1335(12) 7_566 ?
Ca1 Au6 3.1335(12) 7_566 ?
Ca1 Ge6 3.1335(12) 3 ?
Ca1 Au6 3.1335(12) 3 ?
Ca1 Au3 3.2192(5) 5_565 ?
Ca1 Au3 3.2192(5) 1_556 ?
Ca1 Au3 3.2192(5) 5_566 ?
Ca1 Ge4 3.5594(13) 5_566 ?
Ca2 Ge4 3.115(2) 7_665 ?
Ca2 Ge4 3.115(2) 7_666 ?
Ca2 Au2 3.160(3) 5_665 ?
Ca2 Au3 3.168(2) 3_544 ?
Ca2 Au3 3.168(2) 3_545 ?
Ca2 Ge6 3.179(2) 7_666 ?
Ca2 Au6 3.179(2) 7_666 ?
Ca2 Ge6 3.179(2) 7_665 ?
Ca2 Au6 3.179(2) 7_665 ?
Ca2 Au5 3.250(2) 7_565 ?
Ca2 Au5 3.250(2) 7_566 ?
